data_7011402
loop_
_publ_author_name
'Matsuo, Tsukasa'
'Kawaguchi, Hiroyuki'
'Sakai, Masahiro'

_publ_section_title
;
 Synthesis and structures of Ti(iii) and Ti(iv) complexes supported by
 a tridentate aryloxide ligand
;
_journal_issue 12
_journal_name_full 'Journal of the Chemical Society, Dalton Transactions'
_journal_page_first 2536
_journal_paper_doi 10.1039/b111362c
_journal_year 2002
_chemical_formula_moiety 'C66.50 H74 Cl2 O6 Ti2 '
_chemical_formula_sum 'C66.5 H74 Cl2 O6 Ti2'
_chemical_formula_weight 1136.02
_space_group_IT_number 2
_symmetry_cell_setting triclinic
_symmetry_Int_Tables_number 2
_symmetry_space_group_name_Hall '-P 1'
_symmetry_space_group_name_H-M 'P -1'
_cell_angle_alpha 88.638(3)
_cell_angle_beta 71.058(1)
_cell_angle_gamma 76.614(1)
_cell_formula_units_Z 2
_cell_length_a 11.8839(5)
_cell_length_b 16.0695(6)
_cell_length_c 17.2465(9)
_cell_measurement_reflns_used 8663
_cell_measurement_temperature 193.2
_cell_measurement_theta_max 13.7
_cell_measurement_theta_min 1.5
_cell_volume 3025.8(2)
_computing_cell_refinement CrystalClear
_computing_data_collection CrystalClear
_computing_data_reduction CrystalStructure
_computing_publication_material 'CrystalStructure Ver. 2.00'
_computing_structure_refinement CRYSTALS
_computing_structure_solution SHELXS97
_diffrn_detector_area_resol_mean 7.32
_diffrn_measured_fraction_theta_full 0.9695
_diffrn_measured_fraction_theta_max 0.9707
_diffrn_measurement_device_type 'Rigaku/MSC Mercury CCD'
_diffrn_measurement_method \w
_diffrn_radiation_type 'Mo K\a'
_diffrn_radiation_wavelength 0.7107
_diffrn_reflns_av_R_equivalents 0.047
_diffrn_reflns_limit_h_max 15
_diffrn_reflns_limit_h_min -15
_diffrn_reflns_limit_k_max 20
_diffrn_reflns_limit_k_min -17
_diffrn_reflns_limit_l_max 21
_diffrn_reflns_limit_l_min -22
_diffrn_reflns_number 28599
_diffrn_reflns_theta_full 27.50
_diffrn_reflns_theta_max 27.48
_exptl_absorpt_coefficient_mu 0.402
_exptl_absorpt_correction_T_max 0.923
_exptl_absorpt_correction_T_min 0.796
_exptl_absorpt_correction_type 'REQABA Empirical Absorption Correction'
_exptl_crystal_colour darkred
_exptl_crystal_density_diffrn 1.247
_exptl_crystal_density_method 'not measured'
_exptl_crystal_description platelet
_exptl_crystal_size_max 0.350
_exptl_crystal_size_mid 0.300
_exptl_crystal_size_min 0.200
_refine_diff_density_max 1.21
_refine_diff_density_min -0.82
_refine_ls_extinction_method none
_refine_ls_goodness_of_fit_ref 1.011
_refine_ls_hydrogen_treatment refall
_refine_ls_number_parameters 730
_refine_ls_number_reflns 13466
_refine_ls_R_factor_gt 0.0670
_refine_ls_shift/su_max 0.0080
_refine_ls_structure_factor_coef Fsqd
_refine_ls_weighting_details 'w = 1/[0.001Fo^2^ + 1.000\s^2^(Fo)]/(4Fo^2^)'
_refine_ls_weighting_scheme calc
_refine_ls_wR_factor_ref 0.1780
_reflns_number_gt 7286
_reflns_number_total 13466
_reflns_threshold_expression F^2^>2.0\s(F^2^)
_cod_data_source_file b111362c.txt
_cod_data_source_block '[Ti(Me-L)Cl]2'
_cod_original_sg_symbol_H-M 'P -1         '
_cod_original_formula_sum 'C66.50 H74 Cl2 O6 Ti2 '
_cod_database_code 7011402

loop_
_symmetry_equiv_pos_as_xyz
x,y,z
-x,-y,-z

loop_
_atom_site_label
_atom_site_type_symbol
_atom_site_fract_x
_atom_site_fract_y
_atom_site_fract_z
_atom_site_U_iso_or_equiv
_atom_site_adp_type
_atom_site_occupancy
_atom_site_calc_flag
_atom_site_refinement_flags
_atom_site_disorder_assembly
_atom_site_disorder_group
Ti(1) Ti 0.55854(6) 0.39924(4) 0.01259(4) 0.0316(2) Uani 1.00 d . . .
Ti(2) Ti -0.12777(6) 0.98923(4) 0.48733(4) 0.0298(2) Uani 1.00 d . . .
Cl(1) Cl 0.6037(1) 0.28760(6) -0.07996(6) 0.0450(3) Uani 1.00 d . . .
Cl(2) Cl -0.30076(9) 0.97955(8) 0.59042(7) 0.0494(3) Uani 1.00 d . . .
O(1) O 0.4585(3) 0.3618(2) 0.0975(2) 0.0531(9) Uani 1.00 d . . .
O(2) O 0.4976(2) 0.5214(2) 0.0645(2) 0.0304(7) Uani 1.00 d . . .
O(3) O 0.7038(3) 0.3936(2) 0.0197(2) 0.0581(10) Uani 1.00 d . . .
O(4) O -0.0920(2) 0.8906(2) 0.4318(2) 0.0397(8) Uani 1.00 d . . .
O(5) O 0.0456(2) 1.0061(2) 0.4306(2) 0.0313(7) Uani 1.00 d . . .
O(6) O -0.1891(3) 1.0774(2) 0.4399(2) 0.0421(8) Uani 1.00 d . . .
C(1) C 0.3967(4) 0.3402(3) 0.1741(3) 0.043(1) Uani 1.00 d . . .
C(2) C 0.4184(5) 0.2536(3) 0.1921(3) 0.050(1) Uani 1.00 d . . .
C(3) C 0.3536(5) 0.2351(3) 0.2709(3) 0.052(1) Uani 1.00 d . . .
C(4) C 0.2767(4) 0.2961(3) 0.3296(3) 0.046(1) Uani 1.00 d . . .
C(5) C 0.2584(4) 0.3805(3) 0.3078(3) 0.043(1) Uani 1.00 d . . .
C(6) C 0.3171(4) 0.4048(2) 0.2298(3) 0.037(1) Uani 1.00 d . . .
C(7) C 0.2989(4) 0.4973(2) 0.2075(3) 0.034(1) Uani 1.00 d . . .
C(8) C 0.5026(4) 0.5383(2) 0.1429(2) 0.0331(10) Uani 1.00 d . . .
C(9) C 0.4035(3) 0.5340(2) 0.2118(2) 0.0309(10) Uani 1.00 d . . .
C(10) C 0.4042(4) 0.5615(2) 0.2877(2) 0.037(1) Uani 1.00 d . . .
C(11) C 0.4998(4) 0.5914(3) 0.2963(2) 0.040(1) Uani 1.00 d . . .
C(12) C 0.6008(4) 0.5883(2) 0.2261(2) 0.038(1) Uani 1.00 d . . .
C(13) C 0.6055(4) 0.5610(2) 0.1491(2) 0.033(1) Uani 1.00 d . . .
C(14) C 0.7202(4) 0.5538(2) 0.0765(3) 0.038(1) Uani 1.00 d . . .
C(15) C 0.8001(4) 0.3935(3) 0.0471(3) 0.045(1) Uani 1.00 d . . .
C(16) C 0.8135(4) 0.4701(3) 0.0738(3) 0.037(1) Uani 1.00 d . . .
C(17) C 0.9117(4) 0.4671(3) 0.1008(3) 0.046(1) Uani 1.00 d . . .
C(18) C 0.9941(4) 0.3914(3) 0.1036(3) 0.056(1) Uani 1.00 d . . .
C(19) C 0.9764(4) 0.3167(3) 0.0755(3) 0.060(2) Uani 1.00 d . . .
C(20) C 0.8811(4) 0.3153(3) 0.0467(3) 0.059(1) Uani 1.00 d . . .
C(21) C 0.5064(7) 0.1867(3) 0.1295(4) 0.090(2) Uani 1.00 d . . .
C(22) C 0.2148(6) 0.2724(4) 0.4152(3) 0.073(2) Uani 1.00 d . . .
C(23) C 0.4942(5) 0.6283(3) 0.3787(3) 0.059(1) Uani 1.00 d . . .
C(24) C 0.6127(7) 0.5933(5) 0.3962(4) 0.103(2) Uani 1.00 d . . .
C(25) C 0.3860(8) 0.6145(7) 0.4497(4) 0.188(4) Uani 1.00 d . . .
C(26) C 0.4797(7) 0.7269(4) 0.3725(4) 0.090(2) Uani 1.00 d . . .
C(27) C 0.8630(5) 0.2337(3) 0.0177(5) 0.101(2) Uani 1.00 d . . .
C(28) C 1.0985(5) 0.3886(4) 0.1353(4) 0.087(2) Uani 1.00 d . . .
C(29) C -0.0607(4) 0.8303(2) 0.3691(2) 0.034(1) Uani 1.00 d . . .
C(30) C -0.1523(4) 0.7996(3) 0.3546(3) 0.036(1) Uani 1.00 d . . .
C(31) C -0.1166(4) 0.7378(3) 0.2904(3) 0.047(1) Uani 1.00 d . . .
C(32) C 0.0040(4) 0.7081(3) 0.2428(3) 0.045(1) Uani 1.00 d . . .
C(33) C 0.0934(4) 0.7410(2) 0.2587(3) 0.038(1) Uani 1.00 d . . .
C(34) C 0.0626(4) 0.8035(2) 0.3216(2) 0.0325(10) Uani 1.00 d . . .
C(35) C 0.1576(4) 0.8461(2) 0.3331(2) 0.034(1) Uani 1.00 d . . .
C(36) C 0.0856(3) 1.0091(2) 0.3451(2) 0.0299(9) Uani 1.00 d . . .
C(37) C 0.1450(3) 0.9337(2) 0.2970(2) 0.0292(9) Uani 1.00 d . . .
C(38) C 0.1902(3) 0.9386(2) 0.2125(2) 0.0316(10) Uani 1.00 d . . .
C(39) C 0.1758(4) 1.0160(2) 0.1747(2) 0.035(1) Uani 1.00 d . . .
C(40) C 0.1106(3) 1.0890(3) 0.2252(2) 0.033(1) Uani 1.00 d . . .
C(41) C 0.0633(3) 1.0879(2) 0.3108(2) 0.0302(10) Uani 1.00 d . . .
C(42) C -0.0115(4) 1.1700(2) 0.3614(2) 0.034(1) Uani 1.00 d . . .
C(43) C -0.2241(4) 1.1450(2) 0.3965(2) 0.034(1) Uani 1.00 d . . .
C(44) C -0.1406(4) 1.1939(2) 0.3578(2) 0.033(1) Uani 1.00 d . . .
C(45) C -0.1803(4) 1.2615(3) 0.3155(3) 0.042(1) Uani 1.00 d . . .
C(46) C -0.2963(4) 1.2818(3) 0.3090(3) 0.047(1) Uani 1.00 d . . .
C(47) C -0.3768(4) 1.2310(3) 0.3484(3) 0.047(1) Uani 1.00 d . . .
C(48) C -0.3431(4) 1.1622(3) 0.3923(3) 0.039(1) Uani 1.00 d . . .
C(49) C -0.2844(4) 0.8333(3) 0.4035(3) 0.053(1) Uani 1.00 d . . .
C(50) C 0.0382(5) 0.6417(3) 0.1738(3) 0.063(2) Uani 1.00 d . . .
C(51) C 0.2273(5) 1.0208(3) 0.0820(3) 0.048(1) Uani 1.00 d . . .
C(52) C 0.229(2) 1.106(1) 0.051(1) 0.1278 Uiso 0.50 d P . .
C(53) C 0.178(2) 0.963(1) 0.040(1) 0.1364 Uiso 0.50 d P . .
C(54) C 0.373(1) 0.9676(8) 0.0555(8) 0.0785 Uiso 0.50 d P . .
C(55) C -0.4278(4) 1.1063(3) 0.4330(3) 0.060(1) Uani 1.00 d . . .
C(56) C -0.3373(6) 1.3569(4) 0.2617(4) 0.079(2) Uani 1.00 d . . .
C(57) C 0.2834(10) 1.1037(7) 0.0619(7) 0.0537 Uiso 0.50 d P . .
C(58) C 0.111(1) 1.0417(7) 0.0498(7) 0.0622 Uiso 0.50 d P . .
C(59) C 0.310(1) 0.9444(7) 0.0377(7) 0.0646 Uiso 0.50 d P . .
C(60) C 0.7376(7) 0.9348(5) 0.1993(4) 0.089(2) Uani 1.00 d . . .
C(61) C 0.6096(7) 0.9644(5) 0.2273(4) 0.091(2) Uani 1.00 d . . .
C(62) C 0.5373(9) 0.9145(9) 0.2137(6) 0.152(4) Uani 1.00 d . . .
C(63) C 0.589(1) 0.8355(9) 0.1697(6) 0.177(5) Uani 1.00 d . . .
C(64) C 0.715(1) 0.8087(6) 0.1419(6) 0.156(4) Uani 1.00 d . . .
C(65) C 0.7884(8) 0.8589(5) 0.1564(4) 0.088(2) Uani 1.00 d . . .
C(66) C 0.8178(9) 0.9868(7) 0.2156(6) 0.153(4) Uani 1.00 d . . .
C(67) C -0.061(1) 0.5323(8) 0.4016(8) 0.164(4) Uiso 1.00 d . . .
C(68) C 0.015(1) 0.5807(10) 0.423(1) 0.101(4) Uiso 0.50 d P . .
C(69) C 0.0567(9) 0.5593(6) 0.4891(7) 0.136(3) Uiso 1.00 d . . .
C(70) C 0.093(2) 0.536(1) 0.562(1) 0.106(5) Uiso 0.50 d P . .
C(71) C -0.019(1) 0.5151(9) 0.4687(9) 0.091(4) Uiso 0.50 d P . .
H(1) H 0.3634(5) 0.1755(3) 0.2846(3) 0.063(2) Uiso 1.00 calc . . .
H(2) H 0.2017(4) 0.4245(3) 0.3484(3) 0.051(2) Uiso 1.00 calc . . .
H(3) H 0.2953(4) 0.5006(2) 0.1521(3) 0.041(2) Uiso 1.00 calc . . .
H(4) H 0.2227(4) 0.5307(2) 0.2454(3) 0.041(2) Uiso 1.00 calc . . .
H(5) H 0.3348(4) 0.5596(2) 0.3362(2) 0.043(2) Uiso 1.00 calc . . .
H(6) H 0.6709(4) 0.6060(2) 0.2312(2) 0.046(2) Uiso 1.00 calc . . .
H(7) H 0.6988(4) 0.5557(2) 0.0266(3) 0.045(2) Uiso 1.00 calc . . .
H(8) H 0.7559(4) 0.6016(2) 0.0798(3) 0.045(2) Uiso 1.00 calc . . .
H(9) H 0.9233(4) 0.5205(3) 0.1184(3) 0.055(2) Uiso 1.00 calc . . .
H(10) H 1.0338(4) 0.2629(3) 0.0760(3) 0.070(2) Uiso 1.00 calc . . .
H(11) H 0.5094(7) 0.1306(3) 0.1521(4) 0.096(3) Uiso 1.00 calc . . .
H(12) H 0.4810(7) 0.1875(3) 0.0813(4) 0.096(3) Uiso 1.00 calc . . .
H(13) H 0.5870(7) 0.1986(3) 0.1141(4) 0.096(3) Uiso 1.00 calc . . .
H(14) H 0.2390(6) 0.3012(4) 0.4538(3) 0.086(2) Uiso 1.00 calc . . .
H(15) H 0.1267(6) 0.2903(4) 0.4279(3) 0.086(2) Uiso 1.00 calc . . .
H(16) H 0.2384(6) 0.2108(4) 0.4192(3) 0.086(2) Uiso 1.00 calc . . .
H(17) H 0.6258(7) 0.5318(5) 0.4006(4) 0.119(3) Uiso 1.00 calc . . .
H(18) H 0.6802(7) 0.6061(5) 0.3517(4) 0.119(3) Uiso 1.00 calc . . .
H(19) H 0.6083(7) 0.6200(5) 0.4473(4) 0.119(3) Uiso 1.00 calc . . .
H(20) H 0.3856(8) 0.6405(7) 0.5000(4) 0.190(6) Uiso 1.00 calc . . .
H(21) H 0.3110(8) 0.6408(7) 0.4387(4) 0.190(6) Uiso 1.00 calc . . .
H(22) H 0.3916(8) 0.5536(7) 0.4556(4) 0.190(6) Uiso 1.00 calc . . .
H(23) H 0.4777(7) 0.7521(4) 0.4236(4) 0.107(3) Uiso 1.00 calc . . .
H(24) H 0.5487(7) 0.7376(4) 0.3280(4) 0.107(3) Uiso 1.00 calc . . .
H(25) H 0.4043(7) 0.7524(4) 0.3616(4) 0.107(3) Uiso 1.00 calc . . .
H(26) H 0.7838(5) 0.2256(3) 0.0516(5) 0.110(3) Uiso 1.00 calc . . .
H(27) H 0.8654(5) 0.2373(3) -0.0391(5) 0.110(3) Uiso 1.00 calc . . .
H(28) H 0.9269(5) 0.1855(3) 0.0220(5) 0.110(3) Uiso 1.00 calc . . .
H(29) H 1.0908(5) 0.3529(4) 0.1820(4) 0.101(3) Uiso 1.00 calc . . .
H(30) H 1.1757(5) 0.3654(4) 0.0925(4) 0.101(3) Uiso 1.00 calc . . .
H(31) H 1.0960(5) 0.4464(4) 0.1522(4) 0.101(3) Uiso 1.00 calc . . .
H(32) H -0.1785(4) 0.7147(3) 0.2789(3) 0.056(2) Uiso 1.00 calc . . .
H(33) H 0.1786(4) 0.7201(2) 0.2255(3) 0.045(2) Uiso 1.00 calc . . .
H(34) H 0.1450(4) 0.8528(2) 0.3913(2) 0.040(2) Uiso 1.00 calc . . .
H(35) H 0.2390(4) 0.8109(2) 0.3057(2) 0.040(2) Uiso 1.00 calc . . .
H(36) H 0.2337(3) 0.8863(2) 0.1787(2) 0.038(1) Uiso 1.00 calc . . .
H(37) H 0.0968(3) 1.1433(3) 0.1999(2) 0.040(1) Uiso 1.00 calc . . .
H(38) H -0.0157(4) 1.1619(2) 0.4181(2) 0.040(2) Uiso 1.00 calc . . .
H(39) H 0.0285(4) 1.2162(2) 0.3410(2) 0.040(2) Uiso 1.00 calc . . .
H(40) H -0.1242(4) 1.2968(3) 0.2886(3) 0.050(2) Uiso 1.00 calc . . .
H(41) H -0.4588(4) 1.2439(3) 0.3447(3) 0.055(2) Uiso 1.00 calc . . .
H(42) H -0.2918(4) 0.8758(3) 0.4450(3) 0.062(2) Uiso 1.00 calc . . .
H(43) H -0.3280(4) 0.8595(3) 0.3669(3) 0.062(2) Uiso 1.00 calc . . .
H(44) H -0.3193(4) 0.7868(3) 0.4299(3) 0.063(2) Uiso 1.00 calc . . .
H(45) H 0.0137(5) 0.5902(3) 0.1962(3) 0.076(2) Uiso 1.00 calc . . .
H(46) H -0.0034(5) 0.6633(3) 0.1348(3) 0.076(2) Uiso 1.00 calc . . .
H(47) H 0.1261(5) 0.6284(3) 0.1461(3) 0.076(2) Uiso 1.00 calc . . .
H(48) H -0.5007(4) 1.1407(3) 0.4731(3) 0.069(2) Uiso 1.00 calc . . .
H(49) H -0.4507(4) 1.0803(3) 0.3919(3) 0.069(2) Uiso 1.00 calc . . .
H(50) H -0.3869(4) 1.0618(3) 0.4603(3) 0.069(2) Uiso 1.00 calc . . .
H(51) H -0.2711(6) 1.3854(4) 0.2388(4) 0.094(3) Uiso 1.00 calc . . .
H(52) H -0.3593(6) 1.3360(4) 0.2176(4) 0.094(3) Uiso 1.00 calc . . .
H(53) H -0.4078(6) 1.3971(4) 0.2982(4) 0.094(3) Uiso 1.00 calc . . .
H(54) H 0.5713(7) 1.0203(5) 0.2558(4) 0.105(3) Uiso 1.00 calc . . .
H(55) H 0.4488(9) 0.9338(9) 0.2351(6) 0.166(5) Uiso 1.00 calc . . .
H(56) H 0.538(1) 0.8012(9) 0.1585(6) 0.198(8) Uiso 1.00 calc . . .
H(57) H 0.752(1) 0.7528(6) 0.1132(6) 0.165(6) Uiso 1.00 calc . . .
H(58) H 0.8767(8) 0.8385(5) 0.1342(4) 0.102(3) Uiso 1.00 calc . . .
H(59) H 0.8672(9) 0.9550(7) 0.2466(6) 0.176(5) Uiso 1.00 calc . . .
H(60) H 0.8709(9) 1.0011(7) 0.1638(6) 0.176(5) Uiso 1.00 calc . . .
H(61) H 0.7660(9) 1.0390(7) 0.2470(6) 0.177(5) Uiso 1.00 calc . . .

loop_
_atom_site_aniso_label
_atom_site_aniso_U_11
_atom_site_aniso_U_22
_atom_site_aniso_U_33
_atom_site_aniso_U_12
_atom_site_aniso_U_13
_atom_site_aniso_U_23
Ti(1) 0.0366(4) 0.0261(3) 0.0312(4) -0.0034(3) -0.0167(3) -0.0002(3)
Ti(2) 0.0251(4) 0.0366(4) 0.0263(4) -0.0104(3) -0.0091(3) 0.0024(3)
Cl(1) 0.0595(7) 0.0310(5) 0.0396(6) -0.0024(4) -0.0216(5) -0.0055(4)
Cl(2) 0.0324(5) 0.0708(7) 0.0354(6) -0.0223(5) -0.0066(4) 0.0043(5)
O(1) 0.079(2) 0.032(1) 0.036(2) -0.016(1) -0.003(2) -0.002(1)
O(2) 0.037(1) 0.029(1) 0.025(1) -0.004(1) -0.014(1) -0.001(1)
O(3) 0.046(2) 0.040(2) 0.080(2) 0.007(2) -0.038(2) -0.020(1)
O(4) 0.032(1) 0.045(2) 0.041(2) -0.018(1) -0.006(1) -0.003(1)
O(5) 0.027(1) 0.041(1) 0.023(1) -0.013(1) -0.009(1) 0.005(1)
O(6) 0.031(1) 0.047(2) 0.047(2) -0.010(1) -0.015(1) 0.016(1)
C(1) 0.052(3) 0.043(2) 0.033(2) -0.022(2) -0.013(2) 0.004(2)
C(2) 0.066(3) 0.034(2) 0.044(3) -0.018(2) -0.013(2) 0.002(2)
C(3) 0.060(3) 0.044(2) 0.051(3) -0.021(2) -0.019(2) 0.009(2)
C(4) 0.045(3) 0.053(3) 0.039(2) -0.016(2) -0.015(2) 0.008(2)
C(5) 0.039(2) 0.050(2) 0.039(2) -0.015(2) -0.012(2) 0.001(2)
C(6) 0.033(2) 0.039(2) 0.039(2) -0.013(2) -0.017(2) 0.002(2)
C(7) 0.031(2) 0.039(2) 0.033(2) -0.006(2) -0.012(2) -0.001(2)
C(8) 0.043(2) 0.025(2) 0.029(2) -0.006(1) -0.018(2) -0.001(2)
C(9) 0.032(2) 0.029(2) 0.032(2) -0.006(2) -0.013(2) 0.000(2)
C(10) 0.044(2) 0.036(2) 0.028(2) -0.010(2) -0.013(2) 0.003(2)
C(11) 0.048(2) 0.039(2) 0.031(2) -0.015(2) -0.017(2) 0.003(2)
C(12) 0.041(2) 0.039(2) 0.034(2) -0.012(2) -0.019(2) 0.000(2)
C(13) 0.038(2) 0.031(2) 0.031(2) -0.010(2) -0.015(2) 0.003(2)
C(14) 0.040(2) 0.036(2) 0.037(2) -0.014(2) -0.014(2) 0.002(2)
C(15) 0.035(2) 0.046(2) 0.050(3) -0.004(2) -0.025(2) -0.007(2)
C(16) 0.031(2) 0.043(2) 0.035(2) -0.008(2) -0.010(2) 0.000(2)
C(17) 0.042(2) 0.050(2) 0.047(3) -0.018(2) -0.019(2) 0.001(2)
C(18) 0.038(2) 0.065(3) 0.061(3) -0.011(2) -0.022(2) -0.004(2)
C(19) 0.044(3) 0.054(3) 0.077(4) 0.004(2) -0.036(3) -0.004(2)
C(20) 0.043(3) 0.049(3) 0.079(4) 0.004(2) -0.032(3) -0.017(2)
C(21) 0.136(6) 0.037(3) 0.066(4) -0.020(3) 0.004(4) 0.001(3)
C(22) 0.090(4) 0.068(3) 0.056(3) -0.036(3) -0.017(3) 0.018(3)
C(23) 0.061(3) 0.076(3) 0.032(2) -0.030(2) -0.017(2) -0.004(3)
C(24) 0.112(5) 0.126(6) 0.061(4) -0.019(4) -0.057(4) -0.006(4)
C(25) 0.160(8) 0.28(1) 0.033(3) -0.164(5) 0.003(4) -0.027(8)
C(26) 0.113(6) 0.080(4) 0.074(4) -0.016(3) -0.044(4) -0.029(4)
C(27) 0.075(4) 0.048(3) 0.151(7) 0.015(3) -0.077(4) -0.027(3)
C(28) 0.056(3) 0.091(4) 0.105(5) -0.022(4) -0.051(4) 0.010(3)
C(29) 0.041(2) 0.030(2) 0.029(2) -0.009(2) -0.009(2) 0.000(2)
C(30) 0.034(2) 0.039(2) 0.035(2) -0.013(2) -0.010(2) 0.003(2)
C(31) 0.045(3) 0.041(2) 0.053(3) -0.015(2) -0.019(2) -0.003(2)
C(32) 0.049(3) 0.042(2) 0.044(3) -0.009(2) -0.020(2) -0.001(2)
C(33) 0.039(2) 0.033(2) 0.040(2) -0.003(2) -0.012(2) 0.002(2)
C(34) 0.035(2) 0.028(2) 0.034(2) -0.008(2) -0.015(2) 0.005(2)
C(35) 0.031(2) 0.038(2) 0.032(2) -0.008(2) -0.010(2) 0.002(2)
C(36) 0.027(2) 0.039(2) 0.021(2) -0.013(1) -0.009(1) 0.004(2)
C(37) 0.022(2) 0.035(2) 0.029(2) -0.008(2) -0.007(2) 0.005(1)
C(38) 0.032(2) 0.036(2) 0.026(2) -0.005(2) -0.009(2) -0.002(2)
C(39) 0.036(2) 0.040(2) 0.029(2) -0.010(2) -0.011(2) 0.005(2)
C(40) 0.030(2) 0.038(2) 0.031(2) -0.009(2) -0.007(2) 0.006(2)
C(41) 0.026(2) 0.035(2) 0.029(2) -0.012(2) -0.008(2) 0.003(2)
C(42) 0.034(2) 0.035(2) 0.032(2) -0.010(2) -0.008(2) 0.000(2)
C(43) 0.034(2) 0.036(2) 0.032(2) -0.002(2) -0.010(2) 0.004(2)
C(44) 0.038(2) 0.030(2) 0.030(2) -0.004(2) -0.008(2) -0.002(2)
C(45) 0.049(3) 0.037(2) 0.039(2) -0.004(2) -0.007(2) 0.001(2)
C(46) 0.052(3) 0.044(2) 0.045(3) 0.005(2) -0.016(2) 0.006(2)
C(47) 0.042(3) 0.053(3) 0.044(3) 0.007(2) -0.016(2) -0.001(2)
C(48) 0.034(2) 0.048(2) 0.035(2) -0.002(2) -0.012(2) -0.001(2)
C(49) 0.041(2) 0.060(3) 0.054(3) -0.020(2) -0.017(2) -0.007(2)
C(50) 0.064(3) 0.054(3) 0.070(4) -0.004(3) -0.028(3) -0.020(2)
C(51) 0.059(3) 0.052(3) 0.028(2) -0.012(2) -0.004(2) 0.003(2)
C(55) 0.031(2) 0.076(3) 0.064(3) -0.008(3) -0.019(2) 0.010(2)
C(56) 0.085(4) 0.064(3) 0.086(4) 0.000(3) -0.036(4) 0.029(3)
C(60) 0.107(6) 0.093(5) 0.059(4) -0.025(3) -0.033(4) 0.025(4)
C(61) 0.084(5) 0.122(6) 0.056(4) 0.007(4) -0.014(4) -0.009(4)
C(62) 0.110(7) 0.23(1) 0.077(6) -0.071(7) -0.037(5) 0.028(8)
C(63) 0.23(1) 0.19(1) 0.076(7) -0.135(7) -0.085(8) 0.07(1)
C(64) 0.24(1) 0.088(6) 0.082(6) -0.045(5) -0.069(9) 0.033(8)
C(65) 0.114(6) 0.086(5) 0.053(4) 0.010(3) -0.020(4) 0.015(4)
C(66) 0.144(8) 0.198(10) 0.099(7) -0.093(6) -0.042(6) 0.033(8)

loop_
_atom_type_symbol
_atom_type_description
_atom_type_scat_dispersion_real
_atom_type_scat_dispersion_imag
_atom_type_scat_source
C C 0.006 0.003
;
International Tables for Crystallography
(1992, Vol. C, Tables 4.2.6.8 and 6.1.1.4)
;
H H 0.000 0.000
;
International Tables for Crystallography
(1992, Vol. C, Table 6.1.1.4)
;
O O 0.017 0.010
;
International Tables for Crystallography
(1992, Vol. C, Tables 4.2.6.8 and 6.1.1.4)
;
Cl Cl 0.174 0.200
;
International Tables for Crystallography
(1992, Vol. C, Tables 4.2.6.8 and 6.1.1.4)
;
Ti Ti 0.300 0.529
;
International Tables for Crystallography
(1992, Vol. C, Tables 4.2.6.8 and 6.1.1.4)
;

loop_
_geom_angle_atom_site_label_1
_geom_angle_atom_site_label_2
_geom_angle_atom_site_label_3
_geom_angle
_geom_angle_site_symmetry_1
_geom_angle_site_symmetry_2
_geom_angle_site_symmetry_3
_geom_angle_publ_flag
Cl(1) Ti(1) O(1) 99.3(1) . . . yes
Cl(1) Ti(1) O(2) 159.92(9) . . . yes
Cl(1) Ti(1) O(2) 89.55(8) . . 2_665 yes
Cl(1) Ti(1) O(3) 100.3(1) . . . yes
O(1) Ti(1) O(2) 91.4(1) . . . yes
O(1) Ti(1) O(2) 123.4(1) . . 2_665 yes
O(1) Ti(1) O(3) 114.3(2) . . . yes
O(2) Ti(1) O(2) 70.4(1) . . 2_665 yes
O(2) Ti(1) O(3) 90.7(1) . . . yes
O(2) Ti(1) O(3) 118.8(1) 2_665 . . yes
Cl(2) Ti(2) O(4) 101.10(10) . . . yes
Cl(2) Ti(2) O(5) 159.19(10) . . . yes
Cl(2) Ti(2) O(5) 89.43(8) . . 2_576 yes
Cl(2) Ti(2) O(6) 99.21(9) . . . yes
O(4) Ti(2) O(5) 91.4(1) . . . yes
O(4) Ti(2) O(5) 116.9(1) . . 2_576 yes
O(4) Ti(2) O(6) 113.9(1) . . . yes
O(5) Ti(2) O(5) 70.0(1) . . 2_576 yes
O(5) Ti(2) O(6) 90.6(1) . . . yes
O(5) Ti(2) O(6) 125.5(1) 2_576 . . yes
Ti(1) O(1) C(1) 165.5(4) . . . yes
Ti(1) O(2) Ti(1) 109.6(1) . . 2_665 yes
Ti(1) O(2) C(8) 120.2(2) . . . yes
Ti(1) O(2) C(8) 130.1(2) 2_665 . . yes
Ti(1) O(3) C(15) 164.7(3) . . . yes
Ti(2) O(4) C(29) 162.5(3) . . . yes
Ti(2) O(5) Ti(2) 110.0(1) . . 2_576 yes
Ti(2) O(5) C(36) 117.9(2) . . . yes
Ti(2) O(5) C(36) 132.1(2) 2_576 . . yes
Ti(2) O(6) C(43) 173.6(2) . . . yes
O(1) C(1) C(2) 118.3(3) . . . yes
O(1) C(1) C(6) 118.2(4) . . . yes
C(2) C(1) C(6) 123.5(4) . . . yes
C(1) C(2) C(3) 116.0(4) . . . yes
C(1) C(2) C(21) 120.9(4) . . . yes
C(3) C(2) C(21) 123.0(4) . . . yes
C(2) C(3) C(4) 123.5(4) . . . yes
C(3) C(4) C(5) 117.7(4) . . . yes
C(3) C(4) C(22) 121.0(4) . . . yes
C(5) C(4) C(22) 121.4(4) . . . yes
C(4) C(5) C(6) 122.8(3) . . . yes
C(1) C(6) C(5) 116.5(4) . . . yes
C(1) C(6) C(7) 121.2(3) . . . yes
C(5) C(6) C(7) 122.3(3) . . . yes
C(6) C(7) C(9) 110.8(3) . . . yes
O(2) C(8) C(9) 119.2(4) . . . yes
O(2) C(8) C(13) 119.0(3) . . . yes
C(9) C(8) C(13) 121.7(4) . . . yes
C(7) C(9) C(8) 122.5(4) . . . yes
C(7) C(9) C(10) 119.5(3) . . . yes
C(8) C(9) C(10) 117.9(4) . . . yes
C(9) C(10) C(11) 122.4(3) . . . yes
C(10) C(11) C(12) 117.1(4) . . . yes
C(10) C(11) C(23) 121.7(4) . . . yes
C(12) C(11) C(23) 121.2(5) . . . yes
C(11) C(12) C(13) 122.9(5) . . . yes
C(8) C(13) C(12) 117.5(3) . . . yes
C(8) C(13) C(14) 122.1(4) . . . yes
C(12) C(13) C(14) 120.4(4) . . . yes
C(13) C(14) C(16) 111.5(3) . . . yes
O(3) C(15) C(16) 119.4(4) . . . yes
O(3) C(15) C(20) 118.1(4) . . . yes
C(16) C(15) C(20) 122.5(5) . . . yes
C(14) C(16) C(15) 121.0(4) . . . yes
C(14) C(16) C(17) 121.4(4) . . . yes
C(15) C(16) C(17) 117.5(4) . . . yes
C(16) C(17) C(18) 122.8(5) . . . yes
C(17) C(18) C(19) 117.0(5) . . . yes
C(17) C(18) C(28) 122.3(5) . . . yes
C(19) C(18) C(28) 120.6(5) . . . yes
C(18) C(19) C(20) 123.0(4) . . . yes
C(15) C(20) C(19) 117.0(5) . . . yes
C(15) C(20) C(27) 120.9(5) . . . yes
C(19) C(20) C(27) 122.1(4) . . . yes
C(11) C(23) C(24) 111.1(4) . . . yes
C(11) C(23) C(25) 113.2(6) . . . yes
C(11) C(23) C(26) 107.7(4) . . . yes
C(24) C(23) C(25) 110.5(5) . . . yes
C(24) C(23) C(26) 106.7(6) . . . yes
C(25) C(23) C(26) 107.2(5) . . . yes
O(4) C(29) C(30) 118.9(3) . . . yes
O(4) C(29) C(34) 118.1(4) . . . yes
C(30) C(29) C(34) 123.0(4) . . . yes
C(29) C(30) C(31) 117.1(3) . . . yes
C(29) C(30) C(49) 121.7(4) . . . yes
C(31) C(30) C(49) 121.1(5) . . . yes
C(30) C(31) C(32) 122.0(5) . . . yes
C(31) C(32) C(33) 119.2(4) . . . yes
C(31) C(32) C(50) 120.2(5) . . . yes
C(33) C(32) C(50) 120.6(4) . . . yes
C(32) C(33) C(34) 121.1(4) . . . yes
C(29) C(34) C(33) 117.5(4) . . . yes
C(29) C(34) C(35) 121.2(3) . . . yes
C(33) C(34) C(35) 121.1(3) . . . yes
C(34) C(35) C(37) 109.6(4) . . . yes
O(5) C(36) C(37) 119.3(3) . . . yes
O(5) C(36) C(41) 118.7(3) . . . yes
C(37) C(36) C(41) 122.0(3) . . . yes
C(35) C(37) C(36) 122.6(3) . . . yes
C(35) C(37) C(38) 119.0(3) . . . yes
C(36) C(37) C(38) 118.4(3) . . . yes
C(37) C(38) C(39) 122.3(3) . . . yes
C(38) C(39) C(40) 117.0(3) . . . yes
C(38) C(39) C(51) 121.9(3) . . . yes
C(40) C(39) C(51) 121.1(4) . . . yes
C(39) C(40) C(41) 123.2(4) . . . yes
C(36) C(41) C(40) 117.0(3) . . . yes
C(36) C(41) C(42) 123.1(3) . . . yes
C(40) C(41) C(42) 119.9(3) . . . yes
C(41) C(42) C(44) 111.9(4) . . . yes
O(6) C(43) C(44) 119.2(4) . . . yes
O(6) C(43) C(48) 118.3(4) . . . yes
C(44) C(43) C(48) 122.5(4) . . . yes
C(42) C(44) C(43) 120.2(3) . . . yes
C(42) C(44) C(45) 122.7(4) . . . yes
C(43) C(44) C(45) 117.1(4) . . . yes
C(44) C(45) C(46) 123.2(4) . . . yes
C(45) C(46) C(47) 117.9(4) . . . yes
C(45) C(46) C(56) 121.9(5) . . . yes
C(47) C(46) C(56) 120.2(5) . . . yes
C(46) C(47) C(48) 122.0(5) . . . yes
C(43) C(48) C(47) 117.4(4) . . . yes
C(43) C(48) C(55) 120.4(4) . . . yes
C(47) C(48) C(55) 122.3(4) . . . yes
C(39) C(51) C(52) 116.6(9) . . . yes
C(39) C(51) C(53) 109.7(8) . . . yes
C(39) C(51) C(54) 105.5(6) . . . yes
C(39) C(51) C(57) 109.1(5) . . . yes
C(39) C(51) C(58) 106.2(5) . . . yes
C(39) C(51) C(59) 115.9(6) . . . yes
C(52) C(51) C(53) 117(1) . . . yes
C(52) C(51) C(54) 105.6(9) . . . yes
C(52) C(51) C(57) 26(1) . . . yes
C(52) C(51) C(58) 77(1) . . . yes
C(52) C(51) C(59) 122.7(9) . . . yes
C(53) C(51) C(54) 100.3(9) . . . yes
C(53) C(51) C(57) 138.1(10) . . . yes
C(53) C(51) C(58) 49.3(9) . . . yes
C(53) C(51) C(59) 62.1(9) . . . yes
C(54) C(51) C(57) 84.1(6) . . . yes
C(54) C(51) C(58) 142.2(7) . . . yes
C(54) C(51) C(59) 38.2(8) . . . yes
C(57) C(51) C(58) 104.3(6) . . . yes
C(57) C(51) C(59) 112.7(6) . . . yes
C(58) C(51) C(59) 107.8(8) . . . yes
C(51) C(52) C(57) 88(2) . . . yes
C(51) C(53) C(58) 69(1) . . . yes
C(51) C(53) C(59) 56(1) . . . yes
C(58) C(53) C(59) 120(1) . . . yes
C(51) C(54) C(59) 59.0(8) . . . yes
C(51) C(57) C(52) 65(1) . . . yes
C(51) C(58) C(53) 61(1) . . . yes
C(51) C(59) C(53) 61.6(9) . . . yes
C(51) C(59) C(54) 82.8(10) . . . yes
C(53) C(59) C(54) 144(1) . . . yes
C(61) C(60) C(65) 119.2(9) . . . yes
C(61) C(60) C(66) 121.0(7) . . . yes
C(65) C(60) C(66) 119.8(8) . . . yes
C(60) C(61) C(62) 120.1(8) . . . yes
C(61) C(62) C(63) 121(1) . . . yes
C(62) C(63) C(64) 117(1) . . . yes
C(63) C(64) C(65) 121.5(10) . . . yes
C(60) C(65) C(64) 120.5(8) . . . yes
C(68) C(67) C(70) 125(1) . . 2_566 yes
C(68) C(67) C(71) 56(1) . . . yes
C(70) C(67) C(71) 68(1) 2_566 . . yes
C(67) C(68) C(69) 120(1) . . . yes
C(67) C(68) C(71) 59(1) . . . yes
C(69) C(68) C(71) 61(1) . . . yes
C(68) C(69) C(70) 176(1) . . . yes
C(68) C(69) C(71) 58(1) . . . yes
C(68) C(69) C(71) 113(1) . . 2_566 yes
C(70) C(69) C(71) 118(1) . . . yes
C(70) C(69) C(71) 63(1) . . 2_566 yes
C(71) C(69) C(71) 55(1) . . 2_566 yes
C(67) C(70) C(69) 116(1) 2_566 . . yes
C(67) C(70) C(71) 58(1) 2_566 . 2_566 yes
C(69) C(70) C(71) 58(1) . . 2_566 yes
C(67) C(71) C(68) 63(1) . . . yes
C(67) C(71) C(69) 124(1) . . . yes
C(67) C(71) C(69) 111(1) . . 2_566 yes
C(67) C(71) C(70) 53(1) . . 2_566 yes
C(67) C(71) C(71) 169(2) . . 2_566 yes
C(68) C(71) C(69) 60(1) . . . yes
C(68) C(71) C(69) 174(1) . . 2_566 yes
C(68) C(71) C(70) 116(1) . . 2_566 yes
C(68) C(71) C(71) 125(2) . . 2_566 yes
C(69) C(71) C(69) 124(1) . . 2_566 yes
C(69) C(71) C(70) 174(1) . . 2_566 yes
C(69) C(71) C(71) 64(1) . . 2_566 yes
C(69) C(71) C(70) 58(1) 2_566 . 2_566 yes
C(69) C(71) C(71) 59(1) 2_566 . 2_566 yes
C(70) C(71) C(71) 117(1) 2_566 . 2_566 yes

loop_
_geom_bond_atom_site_label_1
_geom_bond_atom_site_label_2
_geom_bond_distance
_geom_bond_site_symmetry_1
_geom_bond_site_symmetry_2
_geom_bond_publ_flag
Ti(1) Cl(1) 2.278(1) . . yes
Ti(1) O(1) 1.755(3) . . yes
Ti(1) O(2) 2.046(2) . . yes
Ti(1) O(2) 1.985(3) . 2_665 yes
Ti(1) O(3) 1.752(4) . . yes
Ti(2) Cl(2) 2.274(1) . . yes
Ti(2) O(4) 1.762(3) . . yes
Ti(2) O(5) 2.053(3) . . yes
Ti(2) O(5) 1.975(3) . 2_576 yes
Ti(2) O(6) 1.750(3) . . yes
O(1) C(1) 1.369(5) . . yes
O(2) C(8) 1.408(5) . . yes
O(3) C(15) 1.372(7) . . yes
O(4) C(29) 1.367(5) . . yes
O(5) C(36) 1.398(4) . . yes
O(6) C(43) 1.366(5) . . yes
C(1) C(2) 1.401(6) . . yes
C(1) C(6) 1.378(5) . . yes
C(2) C(3) 1.391(6) . . yes
C(2) C(21) 1.490(6) . . yes
C(3) C(4) 1.361(6) . . yes
C(4) C(5) 1.385(6) . . yes
C(4) C(22) 1.505(7) . . yes
C(5) C(6) 1.394(6) . . yes
C(6) C(7) 1.511(5) . . yes
C(7) C(9) 1.516(6) . . yes
C(8) C(9) 1.389(5) . . yes
C(8) C(13) 1.390(7) . . yes
C(9) C(10) 1.395(6) . . yes
C(10) C(11) 1.383(7) . . yes
C(11) C(12) 1.393(5) . . yes
C(11) C(23) 1.527(7) . . yes
C(12) C(13) 1.388(6) . . yes
C(13) C(14) 1.506(5) . . yes
C(14) C(16) 1.523(5) . . yes
C(15) C(16) 1.386(7) . . yes
C(15) C(20) 1.393(6) . . yes
C(16) C(17) 1.380(7) . . yes
C(17) C(18) 1.385(6) . . yes
C(18) C(19) 1.389(8) . . yes
C(18) C(28) 1.502(9) . . yes
C(19) C(20) 1.380(9) . . yes
C(20) C(27) 1.501(8) . . yes
C(23) C(24) 1.514(10) . . yes
C(23) C(25) 1.517(9) . . yes
C(23) C(26) 1.559(8) . . yes
C(29) C(30) 1.386(7) . . yes
C(29) C(34) 1.396(5) . . yes
C(30) C(31) 1.395(6) . . yes
C(30) C(49) 1.495(5) . . yes
C(31) C(32) 1.376(6) . . yes
C(32) C(33) 1.393(8) . . yes
C(32) C(50) 1.505(7) . . yes
C(33) C(34) 1.394(6) . . yes
C(34) C(35) 1.515(7) . . yes
C(35) C(37) 1.521(5) . . yes
C(36) C(37) 1.387(5) . . yes
C(36) C(41) 1.391(5) . . yes
C(37) C(38) 1.387(5) . . yes
C(38) C(39) 1.391(5) . . yes
C(39) C(40) 1.387(5) . . yes
C(39) C(51) 1.523(6) . . yes
C(40) C(41) 1.399(5) . . yes
C(41) C(42) 1.517(5) . . yes
C(42) C(44) 1.515(6) . . yes
C(43) C(44) 1.398(6) . . yes
C(43) C(48) 1.402(7) . . yes
C(44) C(45) 1.373(6) . . yes
C(45) C(46) 1.381(8) . . yes
C(46) C(47) 1.399(7) . . yes
C(46) C(56) 1.516(8) . . yes
C(47) C(48) 1.382(6) . . yes
C(48) C(55) 1.497(7) . . yes
C(51) C(52) 1.46(2) . . yes
C(51) C(53) 1.51(3) . . yes
C(51) C(54) 1.66(1) . . yes
C(51) C(57) 1.61(1) . . yes
C(51) C(58) 1.61(1) . . yes
C(51) C(59) 1.43(1) . . yes
C(52) C(57) 0.72(3) . . yes
C(53) C(58) 1.31(2) . . yes
C(53) C(59) 1.52(3) . . yes
C(54) C(59) 1.04(2) . . yes
C(60) C(61) 1.40(1) . . yes
C(60) C(65) 1.347(10) . . yes
C(60) C(66) 1.50(2) . . yes
C(61) C(62) 1.38(2) . . yes
C(62) C(63) 1.40(2) . . yes
C(63) C(64) 1.37(2) . . yes
C(64) C(65) 1.40(2) . . yes
C(67) C(68) 1.46(3) . . yes
C(67) C(70) 1.32(2) . 2_566 yes
C(67) C(71) 1.40(2) . . yes
C(68) C(69) 1.39(2) . . yes
C(68) C(71) 1.36(2) . . yes
C(69) C(70) 1.46(2) . . yes
C(69) C(71) 1.40(2) . . yes
C(69) C(71) 1.47(2) . 2_566 yes
C(70) C(71) 1.54(3) . 2_566 yes
C(71) C(71) 1.34(3) . 2_566 yes

loop_
_geom_contact_atom_site_label_1
_geom_contact_atom_site_label_2
_geom_contact_distance
_geom_contact_site_symmetry_1
_geom_contact_site_symmetry_2
_geom_contact_publ_flag
C(6) C(28) 3.543(9) . 1_455 ?
C(31) C(65) 3.296(9) . 1_455 ?
C(49) C(55) 3.595(6) . 2_476 ?
C(52) C(64) 3.49(2) . 2_675 ?
C(54) C(54) 3.39(3) . 2_675 ?

loop_
_geom_torsion_atom_site_label_1
_geom_torsion_atom_site_label_2
_geom_torsion_atom_site_label_3
_geom_torsion_atom_site_label_4
_geom_torsion
_geom_torsion_site_symmetry_1
_geom_torsion_site_symmetry_2
_geom_torsion_site_symmetry_3
_geom_torsion_site_symmetry_4
_geom_torsion_publ_flag
Ti(1) O(1) C(1) C(2) -106(1) . . . . yes
Ti(1) O(1) C(1) C(6) 73(1) . . . . yes
Ti(1) O(2) Ti(1) Cl(1) -179.0(1) . . 2_665 2_665 yes
Ti(1) O(2) Ti(1) O(1) -78.2(2) . . 2_665 2_665 yes
Ti(1) O(2) Ti(1) O(2) 0.0000(2) . . 2_665 2_665 yes
Ti(1) O(2) Ti(1) O(3) 79.5(2) . . 2_665 2_665 yes
Ti(1) O(2) C(8) C(9) -89.7(3) . . . . yes
Ti(1) O(2) C(8) C(13) 91.8(3) . . . . yes
Ti(1) O(2) Ti(1) Cl(1) 3.0(3) . 2_665 2_665 2_665 yes
Ti(1) O(2) Ti(1) O(1) 125.2(2) . 2_665 2_665 2_665 yes
Ti(1) O(2) Ti(1) O(2) 0.0000(2) . 2_665 2_665 . yes
Ti(1) O(2) Ti(1) O(3) -120.4(2) . 2_665 2_665 2_665 yes
Ti(1) O(2) C(8) C(9) -92.0(4) . 2_665 2_665 2_665 yes
Ti(1) O(2) C(8) C(13) 86.4(4) . 2_665 2_665 2_665 yes
Ti(1) O(3) C(15) C(16) -71(1) . . . . yes
Ti(1) O(3) C(15) C(20) 108(1) . . . . yes
Ti(2) O(4) C(29) C(30) -99.5(9) . . . . yes
Ti(2) O(4) C(29) C(34) 79(1) . . . . yes
Ti(2) O(5) Ti(2) Cl(2) 176.8(1) . . 2_576 2_576 yes
Ti(2) O(5) Ti(2) O(4) -81.1(2) . . 2_576 2_576 yes
Ti(2) O(5) Ti(2) O(5) 0.0000(1) . . 2_576 2_576 yes
Ti(2) O(5) Ti(2) O(6) 75.8(2) . . 2_576 2_576 yes
Ti(2) O(5) C(36) C(37) -89.9(4) . . . . yes
Ti(2) O(5) C(36) C(41) 89.4(4) . . . . yes
Ti(2) O(5) Ti(2) Cl(2) -9.1(3) . 2_576 2_576 2_576 yes
Ti(2) O(5) Ti(2) O(4) 118.2(1) . 2_576 2_576 2_576 yes
Ti(2) O(5) Ti(2) O(5) 0.0000(1) . 2_576 2_576 . yes
Ti(2) O(5) Ti(2) O(6) -127.8(1) . 2_576 2_576 2_576 yes
Ti(2) O(5) C(36) C(37) -87.4(5) . 2_576 2_576 2_576 yes
Ti(2) O(5) C(36) C(41) 93.3(4) . 2_576 2_576 2_576 yes
Ti(2) O(6) C(43) C(44) -32(3) . . . . yes
Ti(2) O(6) C(43) C(48) 146(2) . . . . yes
Cl(1) Ti(1) O(1) C(1) 137.2(10) . . . . yes
Cl(1) Ti(1) O(2) C(8) 178.4(2) . . . . yes
Cl(1) Ti(1) O(2) C(8) 0.6(3) . . 2_665 2_665 yes
Cl(1) Ti(1) O(3) C(15) -138(1) . . . . yes
Cl(2) Ti(2) O(4) C(29) 132.0(9) . . . . yes
Cl(2) Ti(2) O(5) C(36) -173.0(2) . . . . yes
Cl(2) Ti(2) O(5) C(36) 0.7(3) . . 2_576 2_576 yes
Cl(2) Ti(2) O(6) C(43) -178(2) . . . . yes
O(1) Ti(1) O(2) C(8) 56.2(3) . . . . yes
O(1) Ti(1) O(2) C(8) -100.3(3) . . 2_665 2_665 yes
O(1) Ti(1) O(3) C(15) -33(1) . . . . yes
O(1) C(1) C(2) C(3) 179.8(5) . . . . yes
O(1) C(1) C(2) C(21) 0.1(9) . . . . yes
O(1) C(1) C(6) C(5) -178.4(5) . . . . yes
O(1) C(1) C(6) C(7) -0.6(7) . . . . yes
O(2) Ti(1) O(1) C(1) -59(1) . . . . yes
O(2) Ti(1) O(2) Ti(1) 0.0000(2) . . 2_665 2_665 yes
O(2) Ti(1) O(2) C(8) -178.4(4) . . 2_665 2_665 yes
O(2) Ti(1) O(3) C(15) 58(1) . . . . yes
O(2) Ti(1) O(1) C(1) 127.1(10) . 2_665 2_665 2_665 yes
O(2) Ti(1) O(2) Ti(1) 0.0000(1) . 2_665 2_665 . yes
O(2) Ti(1) O(2) C(8) 178.6(3) . 2_665 2_665 2_665 yes
O(2) Ti(1) O(3) C(15) -126(1) . 2_665 2_665 2_665 yes
O(2) C(8) C(9) C(7) 10.5(5) . . . . yes
O(2) C(8) C(9) C(10) -172.0(3) . . . . yes
O(2) C(8) C(13) C(12) 171.6(3) . . . . yes
O(2) C(8) C(13) C(14) -10.5(5) . . . . yes
O(3) Ti(1) O(1) C(1) 31(1) . . . . yes
O(3) Ti(1) O(2) C(8) -58.2(3) . . . . yes
O(3) Ti(1) O(2) C(8) 102.0(3) . . 2_665 2_665 yes
O(3) C(15) C(16) C(14) 2.6(6) . . . . yes
O(3) C(15) C(16) C(17) -180.0(4) . . . . yes
O(3) C(15) C(20) C(19) -179.2(4) . . . . yes
O(3) C(15) C(20) C(27) -0.3(7) . . . . yes
O(4) Ti(2) O(5) C(36) 59.7(2) . . . . yes
O(4) Ti(2) O(5) C(36) -101.5(3) . . 2_576 2_576 yes
O(4) Ti(2) O(6) C(43) -71(2) . . . . yes
O(4) C(29) C(30) C(31) -179.7(4) . . . . yes
O(4) C(29) C(30) C(49) 2.4(6) . . . . yes
O(4) C(29) C(34) C(33) 179.1(3) . . . . yes
O(4) C(29) C(34) C(35) -6.1(6) . . . . yes
O(5) Ti(2) O(4) C(29) -64.7(9) . . . . yes
O(5) Ti(2) O(5) Ti(2) 0.0 . . 2_576 2_576 yes
O(5) Ti(2) O(5) C(36) 177.5(4) . . 2_576 2_576 yes
O(5) Ti(2) O(6) C(43) 20(2) . . . . yes
O(5) Ti(2) O(4) C(29) 132.9(9) . 2_576 2_576 2_576 yes
O(5) Ti(2) O(5) Ti(2) 0.0000(1) . 2_576 2_576 . yes
O(5) Ti(2) O(5) C(36) -177.9(3) . 2_576 2_576 2_576 yes
O(5) Ti(2) O(6) C(43) -85(2) . 2_576 2_576 2_576 yes
O(5) C(36) C(37) C(35) 6.2(6) . . . . yes
O(5) C(36) C(37) C(38) -176.4(4) . . . . yes
O(5) C(36) C(41) C(40) 176.6(4) . . . . yes
O(5) C(36) C(41) C(42) -5.0(6) . . . . yes
O(6) Ti(2) O(4) C(29) 26.6(10) . . . . yes
O(6) Ti(2) O(5) C(36) -54.3(2) . . . . yes
O(6) Ti(2) O(5) C(36) 101.6(3) . . 2_576 2_576 yes
O(6) C(43) C(44) C(42) 2.2(6) . . . . yes
O(6) C(43) C(44) C(45) -179.5(4) . . . . yes
O(6) C(43) C(48) C(47) 179.8(4) . . . . yes
O(6) C(43) C(48) C(55) -1.2(6) . . . . yes
C(1) C(2) C(3) C(4) -2.4(9) . . . . yes
C(1) C(6) C(5) C(4) -0.6(8) . . . . yes
C(1) C(6) C(7) C(9) -78.6(6) . . . . yes
C(2) C(1) C(6) C(5) 1.2(8) . . . . yes
C(2) C(1) C(6) C(7) 179.0(5) . . . . yes
C(2) C(3) C(4) C(5) 3.0(9) . . . . yes
C(2) C(3) C(4) C(22) -176.5(6) . . . . yes
C(3) C(2) C(1) C(6) 0.2(8) . . . . yes
C(3) C(4) C(5) C(6) -1.4(8) . . . . yes
C(4) C(3) C(2) C(21) 177.3(6) . . . . yes
C(4) C(5) C(6) C(7) -178.3(5) . . . . yes
C(5) C(6) C(7) C(9) 99.0(5) . . . . yes
C(6) C(1) C(2) C(21) -179.5(6) . . . . yes
C(6) C(5) C(4) C(22) 178.1(5) . . . . yes
C(6) C(7) C(9) C(8) 97.0(4) . . . . yes
C(6) C(7) C(9) C(10) -80.4(4) . . . . yes
C(7) C(9) C(8) C(13) -171.0(3) . . . . yes
C(7) C(9) C(10) C(11) 176.7(3) . . . . yes
C(8) C(9) C(10) C(11) -0.9(5) . . . . yes
C(8) C(13) C(12) C(11) 1.8(6) . . . . yes
C(8) C(13) C(14) C(16) -96.1(5) . . . . yes
C(9) C(8) C(13) C(12) -6.8(5) . . . . yes
C(9) C(8) C(13) C(14) 171.1(3) . . . . yes
C(9) C(10) C(11) C(12) -3.9(6) . . . . yes
C(9) C(10) C(11) C(23) 174.8(4) . . . . yes
C(10) C(9) C(8) C(13) 6.4(5) . . . . yes
C(10) C(11) C(12) C(13) 3.4(6) . . . . yes
C(10) C(11) C(23) C(24) 134.7(5) . . . . yes
C(10) C(11) C(23) C(25) 9.7(7) . . . . yes
C(10) C(11) C(23) C(26) -108.7(5) . . . . yes
C(11) C(12) C(13) C(14) -176.2(4) . . . . yes
C(12) C(11) C(23) C(24) -46.7(6) . . . . yes
C(12) C(11) C(23) C(25) -171.7(5) . . . . yes
C(12) C(11) C(23) C(26) 69.9(5) . . . . yes
C(12) C(13) C(14) C(16) 81.7(5) . . . . yes
C(13) C(12) C(11) C(23) -175.3(4) . . . . yes
C(13) C(14) C(16) C(15) 76.9(5) . . . . yes
C(13) C(14) C(16) C(17) -100.5(5) . . . . yes
C(14) C(16) C(15) C(20) -177.5(4) . . . . yes
C(14) C(16) C(17) C(18) 176.2(4) . . . . yes
C(15) C(16) C(17) C(18) -1.3(6) . . . . yes
C(15) C(20) C(19) C(18) -0.5(7) . . . . yes
C(16) C(15) C(20) C(19) 0.9(7) . . . . yes
C(16) C(15) C(20) C(27) 179.8(5) . . . . yes
C(16) C(17) C(18) C(19) 1.7(7) . . . . yes
C(16) C(17) C(18) C(28) -178.2(4) . . . . yes
C(17) C(16) C(15) C(20) -0.1(6) . . . . yes
C(17) C(18) C(19) C(20) -0.8(7) . . . . yes
C(18) C(19) C(20) C(27) -179.3(5) . . . . yes
C(20) C(19) C(18) C(28) 179.1(5) . . . . yes
C(29) C(30) C(31) C(32) -0.1(6) . . . . yes
C(29) C(34) C(33) C(32) 1.4(6) . . . . yes
C(29) C(34) C(35) C(37) -74.0(4) . . . . yes
C(30) C(29) C(34) C(33) -2.1(6) . . . . yes
C(30) C(29) C(34) C(35) 172.7(4) . . . . yes
C(30) C(31) C(32) C(33) -0.5(7) . . . . yes
C(30) C(31) C(32) C(50) -179.6(4) . . . . yes
C(31) C(30) C(29) C(34) 1.5(6) . . . . yes
C(31) C(32) C(33) C(34) -0.2(7) . . . . yes
C(32) C(31) C(30) C(49) 177.7(4) . . . . yes
C(32) C(33) C(34) C(35) -173.4(4) . . . . yes
C(33) C(34) C(35) C(37) 100.6(4) . . . . yes
C(34) C(29) C(30) C(49) -176.4(4) . . . . yes
C(34) C(33) C(32) C(50) 179.0(4) . . . . yes
C(34) C(35) C(37) C(36) 100.3(5) . . . . yes
C(34) C(35) C(37) C(38) -77.1(4) . . . . yes
C(35) C(37) C(36) C(41) -173.0(4) . . . . yes
C(35) C(37) C(38) C(39) 176.2(4) . . . . yes
C(36) C(37) C(38) C(39) -1.3(7) . . . . yes
C(36) C(41) C(40) C(39) 0.9(7) . . . . yes
C(36) C(41) C(42) C(44) -101.3(5) . . . . yes
C(37) C(36) C(41) C(40) -4.2(6) . . . . yes
C(37) C(36) C(41) C(42) 174.2(4) . . . . yes
C(37) C(38) C(39) C(40) -1.8(7) . . . . yes
C(37) C(38) C(39) C(51) 179.2(4) . . . . yes
C(38) C(37) C(36) C(41) 4.4(6) . . . . yes
C(38) C(39) C(40) C(41) 2.0(7) . . . . yes
C(38) C(39) C(51) C(52) -167(1) . . . . yes
C(38) C(39) C(51) C(53) 56.4(10) . . . . yes
C(38) C(39) C(51) C(54) -50.8(8) . . . . yes
C(38) C(39) C(51) C(57) -139.8(6) . . . . yes
C(38) C(39) C(51) C(58) 108.4(6) . . . . yes
C(38) C(39) C(51) C(59) -11.3(9) . . . . yes
C(39) C(40) C(41) C(42) -177.5(4) . . . . yes
C(39) C(51) C(52) C(57) 79(1) . . . . yes
C(39) C(51) C(53) C(58) 94.7(9) . . . . yes
C(39) C(51) C(53) C(59) -109.6(7) . . . . yes
C(39) C(51) C(54) C(59) 112.4(10) . . . . yes
C(39) C(51) C(57) C(52) -111(1) . . . . yes
C(39) C(51) C(58) C(53) -102(1) . . . . yes
C(39) C(51) C(59) C(53) 99(1) . . . . yes
C(39) C(51) C(59) C(54) -82(1) . . . . yes
C(40) C(39) C(51) C(52) 13(1) . . . . yes
C(40) C(39) C(51) C(53) -122.6(9) . . . . yes
C(40) C(39) C(51) C(54) 130.2(7) . . . . yes
C(40) C(39) C(51) C(57) 41.2(7) . . . . yes
C(40) C(39) C(51) C(58) -70.7(7) . . . . yes
C(40) C(39) C(51) C(59) 169.7(8) . . . . yes
C(40) C(41) C(42) C(44) 77.0(5) . . . . yes
C(41) C(40) C(39) C(51) -179.0(5) . . . . yes
C(41) C(42) C(44) C(43) 70.1(5) . . . . yes
C(41) C(42) C(44) C(45) -108.1(4) . . . . yes
C(42) C(44) C(43) C(48) -177.4(4) . . . . yes
C(42) C(44) C(45) C(46) 177.3(4) . . . . yes
C(43) C(44) C(45) C(46) -1.0(6) . . . . yes
C(43) C(48) C(47) C(46) 0.4(7) . . . . yes
C(44) C(43) C(48) C(47) -0.7(6) . . . . yes
C(44) C(43) C(48) C(55) 178.3(4) . . . . yes
C(44) C(45) C(46) C(47) 0.7(7) . . . . yes
C(44) C(45) C(46) C(56) -180.0(4) . . . . yes
C(45) C(44) C(43) C(48) 0.9(6) . . . . yes
C(45) C(46) C(47) C(48) -0.4(7) . . . . yes
C(46) C(47) C(48) C(55) -178.5(4) . . . . yes
C(48) C(47) C(46) C(56) -179.7(5) . . . . yes
C(51) C(53) C(59) C(54) -2(2) . . . . yes
C(51) C(54) C(59) C(53) 2(2) . . . . yes
C(51) C(58) C(53) C(59) -23(1) . . . . yes
C(51) C(59) C(53) C(58) 26(1) . . . . yes
C(52) C(51) C(53) C(58) -41(1) . . . . yes
C(52) C(51) C(53) C(59) 114(1) . . . . yes
C(52) C(51) C(54) C(59) -123(1) . . . . yes
C(52) C(51) C(58) C(53) 143(1) . . . . yes
C(52) C(51) C(59) C(53) -105(1) . . . . yes
C(52) C(51) C(59) C(54) 72(1) . . . . yes
C(52) C(57) C(51) C(53) 45(2) . . . . yes
C(52) C(57) C(51) C(54) 143(1) . . . . yes
C(52) C(57) C(51) C(58) 1(1) . . . . yes
C(52) C(57) C(51) C(59) 118(1) . . . . yes
C(53) C(51) C(52) C(57) -147(1) . . . . yes
C(53) C(51) C(54) C(59) -1(1) . . . . yes
C(53) C(51) C(59) C(54) 178(1) . . . . yes
C(53) C(58) C(51) C(54) 43(1) . . . . yes
C(53) C(58) C(51) C(57) 142(1) . . . . yes
C(53) C(58) C(51) C(59) 22(1) . . . . yes
C(53) C(59) C(51) C(54) -178(1) . . . . yes
C(53) C(59) C(51) C(57) -133(1) . . . . yes
C(53) C(59) C(51) C(58) -19(1) . . . . yes
C(54) C(51) C(52) C(57) -37(1) . . . . yes
C(54) C(51) C(53) C(58) -154.6(9) . . . . yes
C(54) C(51) C(53) C(59) 1.1(9) . . . . yes
C(54) C(59) C(51) C(57) 44(1) . . . . yes
C(54) C(59) C(51) C(58) 159.1(10) . . . . yes
C(54) C(59) C(53) C(58) 23(3) . . . . yes
C(57) C(51) C(53) C(58) -61(1) . . . . yes
C(57) C(51) C(53) C(59) 93(1) . . . . yes
C(57) C(51) C(54) C(59) -139(1) . . . . yes
C(57) C(52) C(51) C(58) -178(1) . . . . yes
C(57) C(52) C(51) C(59) -75(2) . . . . yes
C(58) C(51) C(53) C(59) 155(1) . . . . yes
C(58) C(51) C(54) C(59) -33(1) . . . . yes
C(58) C(53) C(51) C(59) -155(1) . . . . yes
C(60) C(61) C(62) C(63) -2(1) . . . . yes
C(60) C(65) C(64) C(63) 0(1) . . . . yes
C(61) C(60) C(65) C(64) -1(1) . . . . yes
C(61) C(62) C(63) C(64) 1(1) . . . . yes
C(62) C(61) C(60) C(65) 2(1) . . . . yes
C(62) C(61) C(60) C(66) -178.1(8) . . . . yes
C(62) C(63) C(64) C(65) 0(1) . . . . yes
C(64) C(65) C(60) C(66) 178.8(8) . . . . yes
C(67) C(68) C(69) C(70) -42(19) . . . . yes
C(67) C(68) C(69) C(71) -1(1) . . . . yes
C(67) C(68) C(69) C(71) 1(1) . . . 2_566 yes
C(67) C(68) C(71) C(69) 178(1) . . . . yes
C(67) C(68) C(71) C(69) 25(14) . . . 2_566 yes
C(67) C(68) C(71) C(70) 3(1) . . . 2_566 yes
C(67) C(68) C(71) C(71) 175(2) . . . 2_566 yes
C(67) C(70) C(69) C(68) -46(19) . 2_566 2_566 2_566 yes
C(67) C(70) C(69) C(71) -1(1) . 2_566 2_566 . yes
C(67) C(70) C(69) C(71) -6(1) . 2_566 2_566 2_566 yes
C(67) C(70) C(71) C(68) -4(1) . 2_566 . . yes
C(67) C(70) C(71) C(69) -63(15) . 2_566 . . yes
C(67) C(70) C(71) C(69) 178(1) . 2_566 . 2_566 yes
C(67) C(70) C(71) C(71) -176(1) . 2_566 . 2_566 yes
C(67) C(71) C(68) C(69) -178(1) . . . . yes
C(67) C(71) C(69) C(68) 1(1) . . . . yes
C(67) C(71) C(69) C(70) 178(1) . . . . yes
C(67) C(71) C(69) C(71) -175(1) . . . 2_566 yes
C(67) C(71) C(69) C(68) 178(1) . . 2_566 2_566 yes
C(67) C(71) C(69) C(70) 1.5(10) . . 2_566 2_566 yes
C(67) C(71) C(69) C(71) 175(1) . . 2_566 2_566 yes
C(67) C(71) C(70) C(69) -178(1) . . 2_566 2_566 yes
C(67) C(71) C(71) C(67) -180.0000(1) . . 2_566 2_566 yes
C(67) C(71) C(71) C(68) -26(10) . . 2_566 2_566 yes
C(67) C(71) C(71) C(69) 156(9) . . 2_566 . yes
C(67) C(71) C(71) C(69) -23(9) . . 2_566 2_566 yes
C(67) C(71) C(71) C(70) 162(8) . . 2_566 . yes
C(68) C(67) C(70) C(69) 5(1) . . 2_566 2_566 yes
C(68) C(67) C(70) C(71) 4(1) . . 2_566 . yes
C(68) C(67) C(71) C(69) -1(1) . . . . yes
C(68) C(67) C(71) C(69) -177(1) . . . 2_566 yes
C(68) C(67) C(71) C(70) -175(1) . . . 2_566 yes
C(68) C(67) C(71) C(71) -156(10) . . . 2_566 yes
C(68) C(69) C(70) C(71) 44(18) . . . 2_566 yes
C(68) C(69) C(71) C(69) 176(1) . . . 2_566 yes
C(68) C(69) C(71) C(70) 61(15) . . . 2_566 yes
C(68) C(69) C(71) C(71) 176(1) . . . 2_566 yes
C(68) C(69) C(71) C(69) -2(1) . . 2_566 2_566 yes
C(68) C(69) C(71) C(70) -177(1) . . 2_566 . yes
C(68) C(69) C(71) C(71) -2(1) . . 2_566 . yes
C(68) C(71) C(67) C(70) 175(1) . . . 2_566 yes
C(68) C(71) C(69) C(70) 177(1) . . . . yes
C(68) C(71) C(69) C(71) -176(1) . . . 2_566 yes
C(68) C(71) C(69) C(70) -22(14) . . 2_566 2_566 yes
C(68) C(71) C(69) C(71) 151(14) . . 2_566 2_566 yes
C(68) C(71) C(70) C(69) 177(1) . . 2_566 2_566 yes
C(68) C(71) C(71) C(68) 180.0 . . 2_566 2_566 yes
C(68) C(71) C(71) C(69) 3(1) . . 2_566 . yes
C(68) C(71) C(71) C(69) -176(1) . . 2_566 2_566 yes
C(68) C(71) C(71) C(70) 8(2) . . 2_566 . yes
C(69) C(68) C(67) C(70) -3(1) . . . 2_566 yes
C(69) C(68) C(67) C(71) 1(1) . . . . yes
C(69) C(68) C(71) C(70) -174(1) . . . 2_566 yes
C(69) C(68) C(71) C(71) -3(1) . . . 2_566 yes
C(69) C(70) C(67) C(71) -1(1) . . 2_566 2_566 yes
C(69) C(70) C(71) C(71) -5(1) . . 2_566 . yes
C(69) C(71) C(67) C(70) 174(1) . . . 2_566 yes
C(69) C(71) C(69) C(70) -174(1) . . 2_566 2_566 yes
C(69) C(71) C(69) C(71) 0.0000(3) . . 2_566 2_566 yes
C(69) C(71) C(71) C(69) 180.0000(3) . . 2_566 2_566 yes
C(69) C(71) C(71) C(70) 5(1) . . 2_566 . yes
C(69) C(71) C(67) C(70) 1(1) . 2_566 2_566 . yes
C(69) C(71) C(69) C(70) 5(1) . 2_566 2_566 2_566 yes
C(69) C(71) C(69) C(71) 0.0000(1) . 2_566 2_566 . yes
C(69) C(71) C(71) C(69) -180.0000(3) . 2_566 . 2_566 yes
C(69) C(71) C(71) C(70) 174(1) . 2_566 . 2_566 yes
C(70) C(67) C(68) C(71) 4(1) . 2_566 2_566 2_566 yes
C(70) C(67) C(71) C(71) -19(9) . 2_566 2_566 . yes
C(70) C(69) C(68) C(71) -40(18) . . . . yes
C(70) C(69) C(71) C(71) -5(1) . . . 2_566 yes
C(70) C(69) C(71) C(71) 174(1) . . 2_566 . yes
C(70) C(71) C(69) C(71) -174(1) . 2_566 . . yes
C(70) C(71) C(69) C(71) 115(15) . 2_566 2_566 . yes
C(70) C(71) C(71) C(70) -180.0 . 2_566 . 2_566 yes
C(71) C(69) C(71) C(69) 0.0 . . 2_566 2_566 yes
C(71) C(69) C(71) C(69) 0.0000(1) . 2_566 2_566 . yes
C(71) C(69) C(71) C(69) 0.0000(1) . 2_566 2_566 . yes
